data_7032146
loop_
_publ_author_name
'Hasenaka, Yuki'
'Okamura, Taka-Aki'
'Tatsumi, Miki'
'Inazumi, Naoya'
'Onitsuka, Kiyotaka'

_publ_section_title
;
 Behavior of anionic molybdenum(iv, vi) and tungsten(iv, vi) complexes
 containing bulky hydrophobic dithiolate ligands and intramolecular NHS
 hydrogen bonds in nonpolar solvents.
;
_journal_issue 41
_journal_name_full 'Dalton transactions (Cambridge, England : 2003)'
_journal_page_first 15491
_journal_page_last 15502
_journal_paper_doi 10.1039/c4dt01646g
_journal_volume 43
_journal_year 2014
_chemical_formula_moiety 'C190 H247 N9 O6 S4 W'
_chemical_formula_sum 'C190 H247 N9 O6 S4 W'
_chemical_formula_weight 3065.04
_chemical_name_systematic
;
(NEt4)2[WO{S2C6H2[NHCOC(C6H4-t-Bu)3]2}2]-4(toluene)-3(CH3CN)-H2O
;
_chemical_properties_physical 'Air-sensitive, Moisture-sensitive, Efflorescent'
_space_group_crystal_system monoclinic
_space_group_IT_number 15
_space_group_name_Hall '-C 2yc'
_space_group_name_H-M_alt 'C 1 2/c 1'
_symmetry_space_group_name_Hall '-C 2yc'
_symmetry_space_group_name_H-M 'C 1 2/c 1'
_atom_sites_solution_hydrogens geom
_audit_creation_date 2014-08-06
_audit_creation_method SHELXL-2014/6
_cell_angle_alpha 90
_cell_angle_beta 108.061(5)
_cell_angle_gamma 90
_cell_formula_units_Z 4
_cell_length_a 39.235(5)
_cell_length_b 23.938(3)
_cell_length_c 20.131(3)
_cell_measurement_reflns_used 54853
_cell_measurement_temperature 200
_cell_measurement_theta_max 27.54
_cell_measurement_theta_min 3.02
_cell_volume 17976(4)
_computing_cell_refinement 'RAPID AUTO (Rigaku, 2006)'
_computing_data_collection 'RAPID AUTO (Rigaku, 2006)'
_computing_data_reduction 'RAPID AUTO (Rigaku, 2006)'
_computing_molecular_graphics 'CrystalStructure 4.0 (Rigaku, 2010)'
_computing_publication_material 'CrystalStructure 4.0 (Rigaku, 2010)'
_computing_structure_refinement 'SHELXL-2014/6 (Sheldrick, 2014)'
_computing_structure_solution 'SIR97 (Altomare et al., 1997)'
_diffrn_ambient_temperature 200
_diffrn_detector_area_resol_mean 10.000
_diffrn_measured_fraction_theta_full 0.970
_diffrn_measured_fraction_theta_max 0.997
_diffrn_measurement_device_type 'Rigaku R-AXIS RAPID II'
_diffrn_measurement_method \w
_diffrn_radiation_type MoK\a
_diffrn_radiation_wavelength 0.71075
_diffrn_reflns_av_R_equivalents 0.0797
_diffrn_reflns_av_unetI/netI 0.0572
_diffrn_reflns_Laue_measured_fraction_full 0.970
_diffrn_reflns_Laue_measured_fraction_max 0.997
_diffrn_reflns_limit_h_max 46
_diffrn_reflns_limit_h_min -46
_diffrn_reflns_limit_k_max 28
_diffrn_reflns_limit_k_min -28
_diffrn_reflns_limit_l_max 23
_diffrn_reflns_limit_l_min -23
_diffrn_reflns_number 67944
_diffrn_reflns_point_group_measured_fraction_full 0.970
_diffrn_reflns_point_group_measured_fraction_max 0.997
_diffrn_reflns_theta_full 25.242
_diffrn_reflns_theta_max 25.000
_diffrn_reflns_theta_min 3.018
_diffrn_source
;
 MicroMax-007HF microfocus rotating anode X-ray generator
;
_exptl_absorpt_coefficient_mu 0.744
_exptl_absorpt_correction_T_max 0.9293
_exptl_absorpt_correction_T_min 0.8654
_exptl_absorpt_correction_type multi-scan
_exptl_absorpt_process_details 'ABSCOR (Rigaku, 1995)'
_exptl_crystal_colour orange
_exptl_crystal_density_diffrn 1.133
_exptl_crystal_density_method 'not measured'
_exptl_crystal_description column
_exptl_crystal_F_000 6544
_exptl_crystal_recrystallization_method 'Re-crystallisation from solvent: toluene, acetonitrile'
_exptl_crystal_size_max 0.200
_exptl_crystal_size_mid 0.100
_exptl_crystal_size_min 0.100
_refine_diff_density_max 2.948
_refine_diff_density_min -2.106
_refine_diff_density_rms 0.135
_refine_ls_extinction_method none
_refine_ls_goodness_of_fit_ref 1.109
_refine_ls_hydrogen_treatment constr
_refine_ls_matrix_type full
_refine_ls_number_parameters 929
_refine_ls_number_reflns 15799
_refine_ls_number_restraints 607
_refine_ls_restrained_S_all 1.108
_refine_ls_R_factor_all 0.1484
_refine_ls_R_factor_gt 0.1265
_refine_ls_shift/su_max 0.004
_refine_ls_shift/su_mean 0.000
_refine_ls_structure_factor_coef Fsqd
_refine_ls_weighting_details 'w=1/[\s^2^(Fo^2^)+(0.1143P)^2^+337.8758P] where P=(Fo^2^+2Fc^2^)/3'
_refine_ls_weighting_scheme calc
_refine_ls_wR_factor_gt 0.3199
_refine_ls_wR_factor_ref 0.3323
_reflns_Friedel_coverage 0.000
_reflns_number_gt 12222
_reflns_number_total 15799
_reflns_threshold_expression 'I > 2\s(I)'
_cod_data_source_file c4dt01646g2.cif
_cod_data_source_block 1-W-4(toluene)-3(CH3CN)-H2O
_cod_depositor_comments 'Adding full bibliography for 7032142--7032147.cif.'
_cod_database_code 7032146
_shelx_space_group_comment
;
The symmetry employed for this shelxl refinement is uniquely defined
by the following loop, which should always be used as a source of
symmetry information in preference to the above space-group names.
They are only intended as comments.
;
_shelx_estimated_absorpt_t_min 0.865
_shelx_estimated_absorpt_t_max 0.929
_shelxl_version_number 2014/6

loop_
_space_group_symop_operation_xyz
'x, y, z'
'-x, y, -z+1/2'
'x+1/2, y+1/2, z'
'-x+1/2, y+1/2, -z+1/2'
'-x, -y, -z'
'x, -y, z-1/2'
'-x+1/2, -y+1/2, -z'
'x+1/2, -y+1/2, z-1/2'

loop_
_atom_site_label
_atom_site_type_symbol
_atom_site_fract_x
_atom_site_fract_y
_atom_site_fract_z
_atom_site_U_iso_or_equiv
_atom_site_adp_type
_atom_site_occupancy
_atom_site_site_symmetry_order
_atom_site_calc_flag
_atom_site_refinement_flags_posn
_atom_site_refinement_flags_adp
_atom_site_refinement_flags_occupancy
_atom_site_disorder_assembly
_atom_site_disorder_group
W1 W 0.5000 0.72928(4) 0.2500 0.0624(3) Uani 0.9801(17) 2 d DS TU P A 1
W1B W 0.5000 0.7944(11) 0.2500 0.0624(3) Uani 0.0199(17) 2 d DS TU P A 2
S1 S 0.53890(7) 0.75875(17) 0.35904(13) 0.0759(10) Uani 1 1 d D U . . .
S2 S 0.45440(6) 0.76014(16) 0.29650(13) 0.0702(9) Uani 1 1 d . U . . .
O1 O 0.5771(2) 0.7905(4) 0.6264(4) 0.083(3) Uani 1 1 d . U . . .
O2 O 0.40095(19) 0.8391(4) 0.4727(5) 0.085(3) Uani 1 1 d . U . . .
O3 O 0.5000 0.6608(4) 0.2500 0.070(2) Uani 0.9801(17) 2 d DS TU P . .
O3B O 0.5000 0.8654(11) 0.2500 0.070(2) Uani 0.0199(17) 2 d DS TU P A 2
O4 O 0.5000 0.8387(6) 0.2500 0.079(4) Uani 0.9801(17) 2 d S TU P A 1
N1 N 0.5664(2) 0.7714(5) 0.5128(4) 0.074(3) Uani 1 1 d . U . . .
H1 H 0.5771 0.7631 0.4816 0.089 Uiso 1 1 calc R U . . .
N2 N 0.4165(2) 0.7755(5) 0.4036(4) 0.063(2) Uani 1 1 d . U . . .
H2 H 0.4078 0.7541 0.3667 0.075 Uiso 1 1 calc R U . . .
N3 N 0.5037(8) 0.6128(10) 0.4930(17) 0.60(3) Uani 1 1 d D U . . .
N4 N 0.4383(16) 0.713(3) 0.656(4) 0.53(4) Uani 1 1 d D U . . .
N5 N 0.4765(7) 0.810(3) 0.7838(18) 0.65(6) Uani 0.5 1 d D U P . .
C11 C 0.5123(3) 0.7715(6) 0.4154(5) 0.071(3) Uani 1 1 d . U . . .
C12 C 0.4749(3) 0.7740(6) 0.3873(5) 0.068(3) Uani 1 1 d . U . . .
C13 C 0.4539(3) 0.7806(6) 0.4308(5) 0.064(3) Uani 1 1 d . U . . .
C14 C 0.4703(3) 0.7900(7) 0.5019(6) 0.086(5) Uani 1 1 d . U . . .
H3 H 0.4561 0.7979 0.5313 0.103 Uiso 1 1 calc R U . . .
C15 C 0.5076(3) 0.7877(7) 0.5299(6) 0.096(5) Uani 1 1 d . U . . .
H4 H 0.5186 0.7934 0.5786 0.115 Uiso 1 1 calc R U . . .
C16 C 0.5289(3) 0.7771(6) 0.4872(5) 0.074(4) Uani 1 1 d . U . . .
C17 C 0.5879(3) 0.7772(6) 0.5791(5) 0.065(3) Uani 1 1 d . U . . .
C18 C 0.6285(3) 0.7634(5) 0.5934(5) 0.055(2) Uani 1 1 d . U . . .
C27 C 0.3928(2) 0.8014(5) 0.4303(5) 0.052(2) Uani 1 1 d . U . . .
C28 C 0.3535(2) 0.7791(4) 0.4029(4) 0.0426(17) Uani 1 1 d . U . . .
C31 C 0.4731(9) 0.5907(15) 0.4337(19) 0.64(4) Uani 1 1 d D U . . .
H5 H 0.4828 0.5610 0.4105 0.769 Uiso 1 1 calc R U . . .
H6 H 0.4560 0.5727 0.4542 0.769 Uiso 1 1 calc R U . . .
C32 C 0.4525(9) 0.630(2) 0.3787(16) 0.40(2) Uani 1 1 d D U . . .
H7 H 0.4336 0.6092 0.3439 0.479 Uiso 1 1 calc R U . . .
H8 H 0.4416 0.6589 0.3998 0.479 Uiso 1 1 calc R U . . .
H9 H 0.4686 0.6471 0.3559 0.479 Uiso 1 1 calc R U . . .
C33 C 0.5307(8) 0.6412(7) 0.465(2) 0.64(4) Uani 1 1 d D U . . .
H10 H 0.5174 0.6691 0.4301 0.767 Uiso 1 1 calc R U . . .
H11 H 0.5471 0.6623 0.5040 0.767 Uiso 1 1 calc R U . . .
C34 C 0.5529(8) 0.6095(12) 0.432(2) 0.40(2) Uani 1 1 d D U . . .
H12 H 0.5686 0.6351 0.4173 0.485 Uiso 1 1 calc R U . . .
H13 H 0.5675 0.5826 0.4658 0.485 Uiso 1 1 calc R U . . .
H14 H 0.5375 0.5894 0.3914 0.485 Uiso 1 1 calc R U . . .
C35 C 0.5224(11) 0.5647(11) 0.540(2) 0.69(4) Uani 1 1 d D U . . .
H15 H 0.5059 0.5490 0.5632 0.828 Uiso 1 1 calc R U . . .
H16 H 0.5274 0.5350 0.5097 0.828 Uiso 1 1 calc R U . . .
C36 C 0.5571(11) 0.581(2) 0.5942(19) 0.84(7) Uani 1 1 d D U . . .
H17 H 0.5674 0.5475 0.6218 1.011 Uiso 1 1 calc R U . . .
H18 H 0.5739 0.5951 0.5713 1.011 Uiso 1 1 calc R U . . .
H19 H 0.5524 0.6092 0.6250 1.011 Uiso 1 1 calc R U . . .
C37 C 0.4902(10) 0.6538(9) 0.5360(18) 0.65(4) Uani 1 1 d D U . . .
H20 H 0.5091 0.6822 0.5539 0.779 Uiso 1 1 calc R U . . .
H21 H 0.4692 0.6732 0.5040 0.779 Uiso 1 1 calc R U . . .
C38 C 0.4797(15) 0.633(2) 0.596(3) 0.59(5) Uani 1 1 d D U . . .
H22 H 0.4716 0.6649 0.6183 0.707 Uiso 1 1 calc R U . . .
H23 H 0.4601 0.6063 0.5796 0.707 Uiso 1 1 calc R U . . .
H24 H 0.5002 0.6154 0.6298 0.707 Uiso 1 1 calc R U . . .
C41 C 0.4155(14) 0.744(4) 0.659(5) 0.57(6) Uani 1 1 d D U . . .
C42 C 0.3941(7) 0.7858(16) 0.6827(17) 0.275(18) Uani 1 1 d D U . . .
H25 H 0.3962 0.7793 0.7319 0.329 Uiso 1 1 calc R U . . .
H26 H 0.3689 0.7826 0.6543 0.329 Uiso 1 1 calc R U . . .
H27 H 0.4029 0.8233 0.6774 0.329 Uiso 1 1 calc R U . . .
C51 C 0.5000 0.801(4) 0.7500 0.41(5) Uani 1 2 d DS TU P . .
C52 C 0.4765(7) 0.810(3) 0.7838(18) 0.65(6) Uani 0.5 1 d D U P . .
H28 H 0.4681 0.7738 0.7958 0.783 Uiso 0.5 1 calc R U P . .
H29 H 0.4878 0.8310 0.8266 0.783 Uiso 0.5 1 calc R U P . .
H30 H 0.4561 0.8310 0.7540 0.783 Uiso 0.5 1 calc R U P . .
C111 C 0.6359(2) 0.7317(5) 0.5330(4) 0.051(2) Uani 1 1 d . U . . .
C112 C 0.6446(3) 0.6766(5) 0.5336(5) 0.064(3) Uani 1 1 d . U . . .
H31 H 0.6466 0.6557 0.5747 0.076 Uiso 1 1 calc R U . . .
C113 C 0.6506(3) 0.6500(5) 0.4791(5) 0.064(3) Uani 1 1 d . U . . .
H32 H 0.6567 0.6115 0.4835 0.077 Uiso 1 1 calc R U . . .
C114 C 0.6482(3) 0.6772(4) 0.4164(5) 0.054(2) Uani 1 1 d . U . . .
C115 C 0.6401(3) 0.7354(4) 0.4154(5) 0.052(2) Uani 1 1 d . U . . .
H33 H 0.6388 0.7567 0.3749 0.063 Uiso 1 1 calc R U . . .
C116 C 0.6342(2) 0.7603(4) 0.4693(5) 0.049(2) Uani 1 1 d . U . . .
H34 H 0.6286 0.7990 0.4659 0.059 Uiso 1 1 calc R U . . .
C117 C 0.6551(3) 0.6487(5) 0.3550(6) 0.066(3) Uani 1 1 d . U . . .
C118 C 0.6232(4) 0.6596(7) 0.2882(6) 0.092(4) Uani 1 1 d . U . . .
H35 H 0.6191 0.6999 0.2819 0.111 Uiso 1 1 calc R U . . .
H36 H 0.6286 0.6441 0.2476 0.111 Uiso 1 1 calc R U . . .
H37 H 0.6016 0.6417 0.2929 0.111 Uiso 1 1 calc R U . . .
C119 C 0.6889(3) 0.6740(6) 0.3428(6) 0.077(3) Uani 1 1 d . U . . .
H38 H 0.6856 0.7144 0.3354 0.093 Uiso 1 1 calc R U . . .
H39 H 0.7097 0.6669 0.3838 0.093 Uiso 1 1 calc R U . . .
H40 H 0.6927 0.6567 0.3016 0.093 Uiso 1 1 calc R U . . .
C120 C 0.6618(6) 0.5882(6) 0.3657(8) 0.116(6) Uani 1 1 d . U . . .
H41 H 0.6661 0.5720 0.3243 0.139 Uiso 1 1 calc R U . . .
H42 H 0.6828 0.5822 0.4066 0.139 Uiso 1 1 calc R U . . .
H43 H 0.6408 0.5703 0.3734 0.139 Uiso 1 1 calc R U . . .
C121 C 0.6489(3) 0.8193(5) 0.6080(5) 0.053(2) Uani 1 1 d . U . . .
C122 C 0.6836(3) 0.8253(5) 0.6009(5) 0.061(2) Uani 1 1 d . U . . .
H44 H 0.6936 0.7945 0.5837 0.073 Uiso 1 1 calc R U . . .
C123 C 0.7032(3) 0.8732(5) 0.6174(6) 0.070(3) Uani 1 1 d . U . . .
H45 H 0.7264 0.8744 0.6120 0.084 Uiso 1 1 calc R U . . .
C124 C 0.6905(3) 0.9194(5) 0.6414(6) 0.069(3) Uani 1 1 d . U . . .
C125 C 0.6569(4) 0.9138(5) 0.6485(7) 0.077(3) Uani 1 1 d . U . . .
H46 H 0.6467 0.9452 0.6642 0.092 Uiso 1 1 calc R U . . .
C126 C 0.6377(3) 0.8664(5) 0.6345(6) 0.066(3) Uani 1 1 d . U . . .
H47 H 0.6152 0.8654 0.6433 0.079 Uiso 1 1 calc R U . . .
C127 C 0.7135(5) 0.9713(6) 0.6580(7) 0.094(4) Uani 1 1 d . U . . .
C128 C 0.7476(4) 0.9603(6) 0.7144(7) 0.096(4) Uani 1 1 d . U . . .
H48 H 0.7620 0.9945 0.7243 0.115 Uiso 1 1 calc R U . . .
H49 H 0.7423 0.9483 0.7568 0.115 Uiso 1 1 calc R U . . .
H50 H 0.7609 0.9308 0.6995 0.115 Uiso 1 1 calc R U . . .
C129 C 0.7228(6) 0.9899(7) 0.5906(8) 0.125(6) Uani 1 1 d . U . . .
H51 H 0.7005 0.9974 0.5527 0.150 Uiso 1 1 calc R U . . .
H52 H 0.7374 1.0239 0.6007 0.150 Uiso 1 1 calc R U . . .
H53 H 0.7361 0.9600 0.5764 0.150 Uiso 1 1 calc R U . . .
C130 C 0.6942(6) 1.0202(7) 0.6813(11) 0.139(6) Uani 1 1 d . U . . .
H54 H 0.6716 1.0282 0.6447 0.166 Uiso 1 1 calc R U . . .
H55 H 0.6892 1.0101 0.7246 0.166 Uiso 1 1 calc R U . . .
H56 H 0.7095 1.0535 0.6894 0.166 Uiso 1 1 calc R U . . .
C131 C 0.6394(3) 0.7264(5) 0.6598(5) 0.061(2) Uani 1 1 d . U . . .
C132 C 0.6726(3) 0.7304(5) 0.7099(5) 0.067(3) Uani 1 1 d . U . . .
H57 H 0.6889 0.7584 0.7054 0.080 Uiso 1 1 calc R U . . .
C133 C 0.6825(4) 0.6950(6) 0.7657(5) 0.080(3) Uani 1 1 d . U . . .
H58 H 0.7056 0.6997 0.7988 0.095 Uiso 1 1 calc R U . . .
C134 C 0.6623(5) 0.6551(6) 0.7764(6) 0.091(4) Uani 1 1 d . U . . .
C135 C 0.6288(5) 0.6495(7) 0.7274(7) 0.099(4) Uani 1 1 d . U . . .
H59 H 0.6133 0.6209 0.7333 0.118 Uiso 1 1 calc R U . . .
C136 C 0.6175(4) 0.6840(6) 0.6708(6) 0.088(4) Uani 1 1 d . U . . .
H60 H 0.5943 0.6790 0.6384 0.106 Uiso 1 1 calc R U . . .
C137 C 0.6771(5) 0.6177(6) 0.8420(7) 0.109(5) Uani 1 1 d D U . . .
C138 C 0.7174(5) 0.6273(8) 0.8816(9) 0.162(7) Uani 1 1 d D U . . .
H61 H 0.7210 0.6659 0.8984 0.195 Uiso 1 1 calc R U . . .
H62 H 0.7250 0.6017 0.9215 0.195 Uiso 1 1 calc R U . . .
H63 H 0.7315 0.6203 0.8500 0.195 Uiso 1 1 calc R U . . .
C139 C 0.6616(6) 0.6381(7) 0.8963(7) 0.125(6) Uani 1 1 d . U . . .
H64 H 0.6639 0.6788 0.8999 0.150 Uiso 1 1 calc R U . . .
H65 H 0.6362 0.6277 0.8833 0.150 Uiso 1 1 calc R U . . .
H66 H 0.6745 0.6212 0.9414 0.150 Uiso 1 1 calc R U . . .
C140 C 0.6782(7) 0.5595(6) 0.8228(10) 0.163(8) Uani 1 1 d D U . . .
H67 H 0.6896 0.5565 0.7860 0.196 Uiso 1 1 calc R U . . .
H68 H 0.6921 0.5381 0.8638 0.196 Uiso 1 1 calc R U . . .
H69 H 0.6538 0.5447 0.8057 0.196 Uiso 1 1 calc R U . . .
C211 C 0.3337(2) 0.8010(4) 0.3290(5) 0.0443(19) Uani 1 1 d . U . . .
C212 C 0.3507(3) 0.8222(4) 0.2835(5) 0.052(2) Uani 1 1 d . U . . .
H70 H 0.3761 0.8248 0.2985 0.063 Uiso 1 1 calc R U . . .
C213 C 0.3318(3) 0.8397(5) 0.2170(5) 0.057(2) Uani 1 1 d . U . . .
H71 H 0.3445 0.8534 0.1871 0.068 Uiso 1 1 calc R U . . .
C214 C 0.2941(3) 0.8377(4) 0.1924(5) 0.054(2) Uani 1 1 d . U . . .
C215 C 0.2775(3) 0.8182(5) 0.2383(5) 0.057(2) Uani 1 1 d . U . . .
H72 H 0.2521 0.8164 0.2238 0.068 Uiso 1 1 calc R U . . .
C216 C 0.2962(2) 0.8012(4) 0.3039(5) 0.056(2) Uani 1 1 d . U . . .
H73 H 0.2833 0.7890 0.3341 0.067 Uiso 1 1 calc R U . . .
C217 C 0.2727(3) 0.8582(5) 0.1193(6) 0.070(3) Uani 1 1 d . U . . .
C218 C 0.2960(5) 0.8822(11) 0.0790(9) 0.152(8) Uani 1 1 d . U . . .
H74 H 0.3138 0.8544 0.0761 0.183 Uiso 1 1 calc R U . . .
H75 H 0.2810 0.8923 0.0318 0.183 Uiso 1 1 calc R U . . .
H76 H 0.3083 0.9156 0.1030 0.183 Uiso 1 1 calc R U . . .
C219 C 0.2532(6) 0.8092(8) 0.0779(8) 0.143(7) Uani 1 1 d . U . . .
H77 H 0.2706 0.7808 0.0746 0.171 Uiso 1 1 calc R U . . .
H78 H 0.2370 0.7932 0.1012 0.171 Uiso 1 1 calc R U . . .
H79 H 0.2394 0.8216 0.0309 0.171 Uiso 1 1 calc R U . . .
C220 C 0.2456(5) 0.9009(8) 0.1236(8) 0.124(6) Uani 1 1 d . U . . .
H80 H 0.2579 0.9332 0.1504 0.148 Uiso 1 1 calc R U . . .
H81 H 0.2318 0.9129 0.0763 0.148 Uiso 1 1 calc R U . . .
H82 H 0.2294 0.8846 0.1467 0.148 Uiso 1 1 calc R U . . .
C221 C 0.3548(2) 0.7142(4) 0.4041(4) 0.0426(18) Uani 1 1 d . U . . .
C222 C 0.3778(2) 0.6864(4) 0.4621(5) 0.052(2) Uani 1 1 d . U . . .
H83 H 0.3929 0.7082 0.4989 0.062 Uiso 1 1 calc R U . . .
C223 C 0.3795(3) 0.6308(5) 0.4683(5) 0.059(2) Uani 1 1 d . U . . .
H84 H 0.3958 0.6143 0.5086 0.071 Uiso 1 1 calc R U . . .
C224 C 0.3572(3) 0.5962(4) 0.4148(5) 0.057(2) Uani 1 1 d . U . . .
C225 C 0.3347(3) 0.6245(4) 0.3570(5) 0.056(2) Uani 1 1 d . U . . .
H85 H 0.3195 0.6032 0.3196 0.067 Uiso 1 1 calc R U . . .
C226 C 0.3338(2) 0.6799(4) 0.3521(5) 0.050(2) Uani 1 1 d . U . . .
H86 H 0.3180 0.6967 0.3113 0.060 Uiso 1 1 calc R U . . .
C227 C 0.3582(4) 0.5324(5) 0.4196(7) 0.078(3) Uani 1 1 d . U . . .
C228 C 0.3242(5) 0.5110(7) 0.4243(15) 0.168(9) Uani 1 1 d . U . . .
H87 H 0.3184 0.5297 0.4627 0.202 Uiso 1 1 calc R U . . .
H88 H 0.3052 0.5184 0.3803 0.202 Uiso 1 1 calc R U . . .
H89 H 0.3262 0.4707 0.4329 0.202 Uiso 1 1 calc R U . . .
C229 C 0.3717(8) 0.5090(7) 0.3640(12) 0.183(11) Uani 1 1 d . U . . .
H90 H 0.3946 0.5266 0.3664 0.220 Uiso 1 1 calc R U . . .
H91 H 0.3751 0.4686 0.3708 0.220 Uiso 1 1 calc R U . . .
H92 H 0.3542 0.5162 0.3182 0.220 Uiso 1 1 calc R U . . .
C230 C 0.3858(5) 0.5105(6) 0.4859(10) 0.120(6) Uani 1 1 d . U . . .
H93 H 0.4098 0.5230 0.4872 0.144 Uiso 1 1 calc R U . . .
H94 H 0.3802 0.5249 0.5270 0.144 Uiso 1 1 calc R U . . .
H95 H 0.3851 0.4696 0.4861 0.144 Uiso 1 1 calc R U . . .
C231 C 0.3341(2) 0.8009(4) 0.4539(4) 0.0418(18) Uani 1 1 d . U . . .
C232 C 0.3186(3) 0.7671(4) 0.4920(5) 0.053(2) Uani 1 1 d . U . . .
H96 H 0.3193 0.7277 0.4868 0.064 Uiso 1 1 calc R U . . .
C233 C 0.3020(3) 0.7891(4) 0.5374(5) 0.054(2) Uani 1 1 d . U . . .
H97 H 0.2920 0.7640 0.5629 0.065 Uiso 1 1 calc R U . . .
C234 C 0.2993(3) 0.8450(5) 0.5474(5) 0.053(2) Uani 1 1 d . U . . .
C235 C 0.3139(3) 0.8794(4) 0.5068(5) 0.060(3) Uani 1 1 d . U . . .
H98 H 0.3129 0.9188 0.5116 0.072 Uiso 1 1 calc R U . . .
C236 C 0.3296(3) 0.8572(4) 0.4598(5) 0.061(3) Uani 1 1 d . U . . .
H99 H 0.3375 0.8819 0.4307 0.073 Uiso 1 1 calc R U . . .
C237 C 0.2830(3) 0.8696(5) 0.6007(6) 0.066(3) Uani 1 1 d D U . . .
C238 C 0.2538(6) 0.8384(10) 0.6055(14) 0.194(10) Uani 1 1 d . U . . .
H100 H 0.2350 0.8383 0.5601 0.232 Uiso 1 1 calc R U . . .
H101 H 0.2615 0.7999 0.6189 0.232 Uiso 1 1 calc R U . . .
H102 H 0.2444 0.8550 0.6408 0.232 Uiso 1 1 calc R U . . .
C239 C 0.3105(5) 0.8688(10) 0.6693(7) 0.144(7) Uani 1 1 d . U . . .
H103 H 0.3314 0.8905 0.6672 0.173 Uiso 1 1 calc R U . . .
H104 H 0.3008 0.8852 0.7042 0.173 Uiso 1 1 calc R U . . .
H105 H 0.3178 0.8301 0.6823 0.173 Uiso 1 1 calc R U . . .
C240 C 0.2746(7) 0.9308(7) 0.5912(10) 0.168(8) Uani 1 1 d D U . . .
H106 H 0.2958 0.9510 0.5881 0.201 Uiso 1 1 calc R U . . .
H107 H 0.2547 0.9366 0.5482 0.201 Uiso 1 1 calc R U . . .
H108 H 0.2679 0.9448 0.6312 0.201 Uiso 1 1 calc R U . . .
C311 C 0.6080(8) 1.0059(17) 0.3266(18) 0.48(3) Uani 1 1 d G U . . .
C312 C 0.6131(9) 1.0245(14) 0.394(2) 0.42(2) Uani 1 1 d DG U . . .
H109 H 0.6175 1.0630 0.4054 0.508 Uiso 1 1 calc R U . . .
C313 C 0.6116(9) 0.987(2) 0.4461(16) 0.37(2) Uani 1 1 d G U . . .
H110 H 0.6151 0.9997 0.4924 0.450 Uiso 1 1 calc R U . . .
C314 C 0.6051(9) 0.9307(18) 0.430(2) 0.43(3) Uani 1 1 d G U . . .
H111 H 0.6042 0.9050 0.4653 0.515 Uiso 1 1 calc R U . . .
C315 C 0.6001(11) 0.9120(13) 0.362(3) 0.43(3) Uani 1 1 d G U . . .
H112 H 0.5956 0.8736 0.3512 0.520 Uiso 1 1 calc R U . . .
C316 C 0.6015(10) 0.9496(19) 0.311(2) 0.48(3) Uani 1 1 d DG U . . .
H113 H 0.5980 0.9369 0.2642 0.574 Uiso 1 1 calc R U . . .
C317 C 0.6094(15) 1.047(3) 0.269(3) 0.60(5) Uani 1 1 d D U . . .
H114 H 0.6150 1.0844 0.2896 0.718 Uiso 1 1 calc R U . . .
H115 H 0.5861 1.0477 0.2329 0.718 Uiso 1 1 calc R U . . .
H116 H 0.6280 1.0352 0.2492 0.718 Uiso 1 1 calc R U . . .
C321 C 0.5384(16) 0.976(4) 0.094(3) 1.16(5) Uani 1 1 d G U . . .
C322 C 0.529(3) 0.922(3) 0.106(5) 1.16(5) Uani 1 1 d DG U . . .
H117 H 0.5389 0.8905 0.0896 1.393 Uiso 1 1 calc R U . . .
C323 C 0.504(3) 0.913(5) 0.141(4) 1.17(5) Uani 1 1 d G U . . .
H118 H 0.4968 0.8763 0.1487 1.403 Uiso 1 1 calc R U . . .
C324 C 0.4884(13) 0.959(8) 0.1639(6) 1.17(5) Uani 1 1 d G U . . .
H119 H 0.4713 0.9530 0.1879 1.405 Uiso 1 1 calc R U . . .
C325 C 0.498(3) 1.013(6) 0.152(5) 1.17(5) Uani 1 1 d G U . . .
H120 H 0.4880 1.0438 0.1681 1.399 Uiso 1 1 calc R U . . .
C326 C 0.523(3) 1.021(3) 0.117(5) 1.16(5) Uani 1 1 d DG U . . .
H121 H 0.5300 1.0580 0.1089 1.390 Uiso 1 1 calc R U . . .
C327 C 0.566(2) 0.985(8) 0.055(4) 1.13(5) Uani 1 1 d D U . . .
H122 H 0.5700 1.0251 0.0510 1.350 Uiso 1 1 calc R U . . .
H123 H 0.5888 0.9671 0.0809 1.350 Uiso 1 1 calc R U . . .
H124 H 0.5572 0.9686 0.0080 1.350 Uiso 1 1 calc R U . . .

loop_
_atom_site_aniso_label
_atom_site_aniso_U_11
_atom_site_aniso_U_22
_atom_site_aniso_U_33
_atom_site_aniso_U_23
_atom_site_aniso_U_13
_atom_site_aniso_U_12
W1 0.0372(3) 0.1102(6) 0.0372(3) 0.000 0.0078(2) 0.000
W1B 0.0372(3) 0.1102(6) 0.0372(3) 0.000 0.0078(2) 0.000
S1 0.0328(12) 0.157(3) 0.0371(13) 0.0003(15) 0.0089(10) -0.0020(15)
S2 0.0338(12) 0.137(3) 0.0374(12) -0.0003(14) 0.0078(10) -0.0014(14)
O1 0.052(4) 0.154(9) 0.043(4) -0.021(5) 0.012(3) -0.005(5)
O2 0.050(4) 0.092(6) 0.109(7) -0.040(5) 0.020(4) -0.016(4)
O3 0.022(4) 0.151(5) 0.034(5) 0.000 0.004(3) 0.000
O3B 0.022(4) 0.151(5) 0.034(5) 0.000 0.004(3) 0.000
O4 0.050(6) 0.156(12) 0.037(5) 0.000 0.022(4) 0.000
N1 0.035(4) 0.151(9) 0.035(4) -0.006(5) 0.009(3) 0.000(5)
N2 0.036(4) 0.113(7) 0.039(4) 0.005(4) 0.011(3) 0.002(4)
N3 0.69(5) 0.59(5) 0.54(4) 0.01(2) 0.22(2) -0.02(3)
N4 0.53(7) 0.53(8) 0.50(7) -0.13(6) 0.13(6) -0.02(5)
N5 0.71(8) 0.69(9) 0.68(8) -0.01(6) 0.39(6) 0.09(6)
C11 0.035(4) 0.139(11) 0.038(4) -0.012(6) 0.010(3) -0.017(6)
C12 0.037(4) 0.129(10) 0.035(4) 0.012(5) 0.008(3) 0.011(6)
C13 0.037(4) 0.115(9) 0.038(4) -0.001(5) 0.009(3) -0.001(5)
C14 0.040(5) 0.177(15) 0.040(5) -0.010(7) 0.013(4) -0.009(7)
C15 0.039(5) 0.214(17) 0.035(5) -0.020(7) 0.011(4) -0.008(7)
C16 0.035(4) 0.150(12) 0.036(4) -0.011(6) 0.008(3) -0.009(6)
C17 0.044(4) 0.112(9) 0.036(4) -0.004(5) 0.007(3) -0.001(5)
C18 0.042(4) 0.078(6) 0.042(4) 0.006(4) 0.008(4) 0.003(4)
C27 0.043(4) 0.067(6) 0.045(5) -0.001(4) 0.014(4) -0.008(4)
C28 0.034(4) 0.057(4) 0.036(4) 0.002(3) 0.011(3) 0.006(3)
C31 0.61(5) 0.65(6) 0.64(5) 0.06(3) 0.17(4) -0.04(4)
C32 0.43(4) 0.46(6) 0.45(4) -0.02(4) 0.34(3) -0.14(4)
C33 0.63(5) 0.66(6) 0.68(6) -0.11(4) 0.28(4) -0.05(3)
C34 0.15(3) 0.15(3) 0.80(7) 0.05(4) -0.01(3) 0.01(2)
C35 0.70(6) 0.66(5) 0.67(5) 0.01(4) 0.14(4) 0.08(4)
C36 0.65(8) 0.89(11) 0.88(10) -0.07(8) 0.08(6) 0.14(7)
C37 0.62(6) 0.66(6) 0.72(5) 0.00(4) 0.30(4) 0.03(4)
C38 0.53(8) 0.59(9) 0.70(7) 0.05(6) 0.26(7) 0.18(7)
C41 0.57(7) 0.61(7) 0.54(7) -0.01(4) 0.18(5) 0.07(4)
C42 0.23(3) 0.36(5) 0.17(3) 0.04(3) -0.04(2) -0.12(3)
C51 0.44(6) 0.43(7) 0.37(6) 0.000 0.11(4) 0.000
C52 0.71(8) 0.69(9) 0.68(8) -0.01(6) 0.39(6) 0.09(6)
C111 0.036(4) 0.078(6) 0.033(4) 0.006(4) 0.002(3) -0.006(4)
C112 0.082(8) 0.068(6) 0.034(5) 0.010(4) 0.009(5) -0.005(5)
C113 0.084(8) 0.056(6) 0.048(5) 0.004(4) 0.015(5) -0.010(5)
C114 0.054(5) 0.059(5) 0.045(4) 0.000(4) 0.012(4) -0.011(4)
C115 0.052(5) 0.065(5) 0.038(4) 0.015(4) 0.011(4) 0.002(5)
C116 0.044(5) 0.050(5) 0.053(5) 0.010(4) 0.016(4) 0.002(4)
C117 0.079(7) 0.067(6) 0.052(5) -0.003(5) 0.021(5) -0.004(5)
C118 0.078(7) 0.139(12) 0.054(6) -0.023(7) 0.011(5) -0.016(8)
C119 0.069(6) 0.099(9) 0.066(7) -0.004(7) 0.025(5) 0.014(6)
C120 0.202(19) 0.074(7) 0.087(10) -0.008(7) 0.066(11) 0.008(8)
C121 0.045(4) 0.073(5) 0.036(5) 0.007(4) 0.006(4) 0.007(4)
C122 0.044(5) 0.073(6) 0.065(6) -0.007(5) 0.016(5) 0.003(4)
C123 0.057(6) 0.085(7) 0.065(7) -0.004(6) 0.015(5) -0.012(5)
C124 0.086(6) 0.067(6) 0.047(6) 0.014(5) 0.010(5) 0.000(5)
C125 0.088(7) 0.062(6) 0.083(8) 0.007(6) 0.029(7) 0.019(5)
C126 0.061(6) 0.074(6) 0.060(6) 0.005(5) 0.015(5) 0.018(4)
C127 0.128(10) 0.079(7) 0.069(7) 0.008(6) 0.023(6) -0.018(6)
C128 0.117(9) 0.097(10) 0.068(7) 0.002(7) 0.021(6) -0.045(7)
C129 0.184(18) 0.103(12) 0.078(8) 0.023(8) 0.027(9) -0.057(11)
C130 0.170(16) 0.082(9) 0.152(17) -0.027(10) 0.033(12) -0.012(9)
C131 0.062(6) 0.087(7) 0.032(4) 0.004(4) 0.012(4) -0.012(5)
C132 0.063(6) 0.093(8) 0.039(5) 0.003(5) 0.007(4) 0.014(5)
C133 0.099(8) 0.090(8) 0.043(5) 0.001(5) 0.011(5) 0.035(6)
C134 0.159(11) 0.083(8) 0.038(5) 0.006(5) 0.040(5) 0.032(7)
C135 0.142(11) 0.098(10) 0.068(8) 0.021(7) 0.050(6) -0.014(9)
C136 0.092(8) 0.117(11) 0.050(6) 0.008(6) 0.016(5) -0.032(7)
C137 0.189(13) 0.093(8) 0.050(7) 0.017(6) 0.044(7) 0.049(10)
C138 0.167(12) 0.157(16) 0.148(17) 0.091(13) 0.027(9) 0.043(12)
C139 0.217(17) 0.116(12) 0.059(8) 0.022(8) 0.068(10) 0.030(13)
C140 0.28(2) 0.091(8) 0.129(15) 0.015(8) 0.083(15) 0.055(12)
C211 0.044(4) 0.052(5) 0.040(4) 0.001(4) 0.017(3) 0.009(4)
C212 0.043(5) 0.063(6) 0.053(5) 0.008(4) 0.018(4) -0.003(4)
C213 0.053(5) 0.076(7) 0.044(5) 0.013(5) 0.019(4) 0.009(5)
C214 0.062(5) 0.056(6) 0.044(4) 0.002(4) 0.016(4) 0.010(4)
C215 0.040(5) 0.081(7) 0.049(5) -0.003(5) 0.013(4) 0.006(5)
C216 0.040(4) 0.081(7) 0.048(5) 0.012(5) 0.016(4) 0.005(5)
C217 0.066(6) 0.090(8) 0.049(5) 0.013(5) 0.008(4) 0.027(5)
C218 0.112(12) 0.26(2) 0.087(11) 0.098(13) 0.034(9) 0.047(11)
C219 0.182(18) 0.123(11) 0.069(9) -0.012(8) -0.040(10) 0.026(10)
C220 0.145(14) 0.146(13) 0.070(9) 0.014(9) 0.018(9) 0.088(12)
C221 0.040(4) 0.057(4) 0.036(4) 0.000(3) 0.018(3) -0.001(3)
C222 0.050(5) 0.058(5) 0.045(5) -0.004(4) 0.009(4) -0.003(4)
C223 0.056(6) 0.065(5) 0.052(5) 0.008(4) 0.013(4) 0.015(5)
C224 0.069(6) 0.055(5) 0.057(5) -0.002(4) 0.034(5) 0.001(4)
C225 0.059(6) 0.058(5) 0.053(5) -0.011(4) 0.022(4) -0.006(4)
C226 0.045(5) 0.062(5) 0.040(4) -0.004(4) 0.011(4) -0.003(4)
C227 0.098(8) 0.060(5) 0.083(8) 0.005(5) 0.040(6) -0.004(6)
C228 0.110(10) 0.079(11) 0.31(3) 0.038(15) 0.063(13) -0.025(10)
C229 0.38(3) 0.059(9) 0.168(14) 0.000(11) 0.17(2) 0.048(15)
C230 0.138(12) 0.060(8) 0.136(11) 0.023(8) 0.004(10) -0.003(8)
C231 0.037(4) 0.053(5) 0.036(4) 0.002(4) 0.012(3) 0.000(4)
C232 0.069(6) 0.050(5) 0.047(5) 0.003(4) 0.028(4) -0.001(5)
C233 0.066(6) 0.057(5) 0.049(5) 0.006(4) 0.031(5) 0.001(5)
C234 0.056(6) 0.069(5) 0.036(4) 0.002(4) 0.015(4) 0.013(5)
C235 0.078(7) 0.049(5) 0.061(6) 0.003(5) 0.032(5) 0.007(5)
C236 0.077(7) 0.056(5) 0.061(6) 0.003(5) 0.039(5) -0.002(5)
C237 0.072(7) 0.081(7) 0.053(5) 0.003(5) 0.032(5) 0.020(5)
C238 0.169(14) 0.226(16) 0.26(2) -0.138(17) 0.175(14) -0.083(14)
C239 0.152(12) 0.227(19) 0.054(6) -0.028(9) 0.033(7) 0.057(12)
C240 0.28(2) 0.130(9) 0.141(14) 0.022(11) 0.141(15) 0.101(12)
C311 0.49(6) 0.52(3) 0.46(3) 0.04(3) 0.18(4) -0.09(4)
C312 0.37(5) 0.47(4) 0.42(4) 0.05(2) 0.11(4) -0.20(4)
C313 0.34(4) 0.31(3) 0.37(3) 0.08(2) -0.05(3) -0.04(4)
C314 0.50(5) 0.30(3) 0.42(3) 0.03(3) 0.05(4) 0.06(4)
C315 0.46(5) 0.38(3) 0.47(4) 0.01(3) 0.17(4) 0.14(4)
C316 0.48(5) 0.48(4) 0.45(3) 0.05(3) 0.09(4) 0.11(4)
C317 0.72(10) 0.63(6) 0.43(5) 0.09(5) 0.16(7) -0.12(8)
C321 1.16(5) 1.15(5) 1.14(5) -0.01(3) 0.34(3) 0.00(3)
C322 1.16(6) 1.16(5) 1.16(6) -0.01(3) 0.36(3) 0.01(3)
C323 1.16(6) 1.17(5) 1.19(6) -0.01(3) 0.36(3) 0.01(3)
C324 1.16(6) 1.17(6) 1.19(6) -0.02(3) 0.36(3) 0.00(3)
C325 1.16(6) 1.17(5) 1.17(6) -0.02(3) 0.35(3) 0.01(3)
C326 1.16(6) 1.16(5) 1.15(6) -0.01(3) 0.34(3) 0.01(3)
C327 1.11(8) 1.12(8) 1.11(8) -0.07(6) 0.30(5) -0.04(5)

loop_
_atom_type_symbol
_atom_type_description
_atom_type_scat_dispersion_real
_atom_type_scat_dispersion_imag
_atom_type_scat_source
C C 0.0033 0.0016 'International Tables Vol C Tables 4.2.6.8 and 6.1.1.4'
H H 0.0000 0.0000 'International Tables Vol C Tables 4.2.6.8 and 6.1.1.4'
N N 0.0061 0.0033 'International Tables Vol C Tables 4.2.6.8 and 6.1.1.4'
O O 0.0106 0.0060 'International Tables Vol C Tables 4.2.6.8 and 6.1.1.4'
S S 0.1246 0.1234 'International Tables Vol C Tables 4.2.6.8 and 6.1.1.4'
W W -0.8490 6.8722 'International Tables Vol C Tables 4.2.6.8 and 6.1.1.4'

loop_
_geom_angle_atom_site_label_1
_geom_angle_atom_site_label_2
_geom_angle_atom_site_label_3
_geom_angle
_geom_angle_site_symmetry_1
_geom_angle_site_symmetry_3
O3 W1 S1 107.40(10) . 2_655
O3 W1 S1 107.39(10) . .
S1 W1 S1 145.21(19) 2_655 .
O3 W1 S2 108.09(9) . 2_655
S1 W1 S2 83.66(9) 2_655 2_655
S1 W1 S2 85.68(9) . 2_655
O3 W1 S2 108.09(9) . .
S1 W1 S2 85.68(9) 2_655 .
S1 W1 S2 83.66(9) . .
S2 W1 S2 143.82(18) 2_655 .
O3B W1B S2 109.9(6) . 2_655
O3B W1B S2 109.9(6) . .
S2 W1B S2 140.2(12) 2_655 .
O3B W1B S1 110.7(6) . 2_655
S2 W1B S1 82.1(4) 2_655 2_655
S2 W1B S1 84.1(4) . 2_655
O3B W1B S1 110.7(6) . .
S2 W1B S1 84.1(4) 2_655 .
S2 W1B S1 82.1(4) . .
S1 W1B S1 138.5(11) 2_655 .
C11 S1 W1 107.7(3) . .
C11 S1 W1B 100.9(4) . .
C12 S2 W1 107.7(3) . .
C12 S2 W1B 100.4(4) . .
C17 N1 C16 128.1(9) . .
C27 N2 C13 124.5(9) . .
C31 N3 C37 110.5(12) . .
C31 N3 C33 109.8(12) . .
C37 N3 C33 109.6(13) . .
C31 N3 C35 109.7(14) . .
C37 N3 C35 109.1(12) . .
C33 N3 C35 108.1(12) . .
C16 C11 C12 120.5(9) . .
C16 C11 S1 119.8(7) . .
C12 C11 S1 119.6(7) . .
C13 C12 C11 120.2(9) . .
C13 C12 S2 120.0(7) . .
C11 C12 S2 119.3(8) . .
C12 C13 C14 119.5(9) . .
C12 C13 N2 119.9(9) . .
C14 C13 N2 120.6(9) . .
C13 C14 C15 120.0(10) . .
C16 C15 C14 120.7(10) . .
C11 C16 C15 118.7(9) . .
C11 C16 N1 117.9(9) . .
C15 C16 N1 123.4(9) . .
O1 C17 N1 123.1(10) . .
O1 C17 C18 120.0(9) . .
N1 C17 C18 116.8(9) . .
C111 C18 C121 111.5(8) . .
C111 C18 C131 109.3(9) . .
C121 C18 C131 110.1(8) . .
C111 C18 C17 113.1(8) . .
C121 C18 C17 106.9(9) . .
C131 C18 C17 105.8(8) . .
O2 C27 N2 123.6(9) . .
O2 C27 C28 121.2(9) . .
N2 C27 C28 115.2(9) . .
C211 C28 C231 108.8(7) . .
C211 C28 C221 111.1(7) . .
C231 C28 C221 110.2(7) . .
C211 C28 C27 111.8(7) . .
C231 C28 C27 106.6(7) . .
C221 C28 C27 108.2(7) . .
C32 C31 N3 119.2(15) . .
C34 C33 N3 121.6(16) . .
C36 C35 N3 114.4(17) . .
C38 C37 N3 119.4(18) . .
N4 C41 C42 164(6) . .
C52 C51 N5 162.4 2_656 .
C52 C51 N5 0.0 2_656 2_656
N5 C51 N5 162(10) . 2_656
C112 C111 C116 114.4(9) . .
C112 C111 C18 125.5(9) . .
C116 C111 C18 120.1(9) . .
C113 C112 C111 123.8(9) . .
C112 C113 C114 122.3(11) . .
C113 C114 C115 114.8(9) . .
C113 C114 C117 123.4(10) . .
C115 C114 C117 121.8(9) . .
C116 C115 C114 121.6(9) . .
C115 C116 C111 123.1(9) . .
C120 C117 C114 113.2(10) . .
C120 C117 C119 106.6(12) . .
C114 C117 C119 109.5(9) . .
C120 C117 C118 110.6(12) . .
C114 C117 C118 109.4(10) . .
C119 C117 C118 107.4(10) . .
C126 C121 C122 112.8(10) . .
C126 C121 C18 125.3(10) . .
C122 C121 C18 121.7(9) . .
C123 C122 C121 123.2(11) . .
C124 C123 C122 121.9(11) . .
C123 C124 C125 115.2(12) . .
C123 C124 C127 119.2(12) . .
C125 C124 C127 125.7(13) . .
C126 C125 C124 123.7(12) . .
C125 C126 C121 123.2(11) . .
C128 C127 C124 110.9(12) . .
C128 C127 C130 108.2(14) . .
C124 C127 C130 112.1(14) . .
C128 C127 C129 108.3(14) . .
C124 C127 C129 108.9(11) . .
C130 C127 C129 108.3(14) . .
C132 C131 C136 115.0(11) . .
C132 C131 C18 122.4(10) . .
C136 C131 C18 122.4(10) . .
C133 C132 C131 121.4(12) . .
C134 C133 C132 124.0(14) . .
C133 C134 C135 116.5(12) . .
C133 C134 C137 118.5(15) . .
C135 C134 C137 125.0(16) . .
C136 C135 C134 121.9(14) . .
C135 C136 C131 121.2(13) . .
C140 C137 C139 124.4(16) . .
C140 C137 C134 111.3(12) . .
C139 C137 C134 107.8(12) . .
C140 C137 C138 99.6(12) . .
C139 C137 C138 99.0(14) . .
C134 C137 C138 113.9(14) . .
C212 C211 C216 115.3(8) . .
C212 C211 C28 124.2(8) . .
C216 C211 C28 120.5(8) . .
C213 C212 C211 121.9(9) . .
C212 C213 C214 121.5(9) . .
C215 C214 C213 116.3(9) . .
C215 C214 C217 121.6(10) . .
C213 C214 C217 122.1(9) . .
C216 C215 C214 122.1(9) . .
C215 C216 C211 122.8(9) . .
C220 C217 C219 108.5(14) . .
C220 C217 C218 109.2(14) . .
C219 C217 C218 106.7(15) . .
C220 C217 C214 110.6(10) . .
C219 C217 C214 108.4(11) . .
C218 C217 C214 113.2(10) . .
C226 C221 C222 115.2(9) . .
C226 C221 C28 124.9(8) . .
C222 C221 C28 119.8(8) . .
C223 C222 C221 123.5(9) . .
C222 C223 C224 120.5(10) . .
C225 C224 C223 115.4(9) . .
C225 C224 C227 122.2(10) . .
C223 C224 C227 122.4(10) . .
C226 C225 C224 122.7(10) . .
C225 C226 C221 122.7(9) . .
C228 C227 C229 117.4(18) . .
C228 C227 C230 103.8(14) . .
C229 C227 C230 102.0(15) . .
C228 C227 C224 110.4(12) . .
C229 C227 C224 109.7(11) . .
C230 C227 C224 113.3(11) . .
C236 C231 C232 116.0(8) . .
C236 C231 C28 119.5(8) . .
C232 C231 C28 124.4(8) . .
C231 C232 C233 121.6(9) . .
C234 C233 C232 123.2(9) . .
C233 C234 C235 115.2(9) . .
C233 C234 C237 123.5(9) . .
C235 C234 C237 121.2(10) . .
C236 C235 C234 121.5(10) . .
C231 C236 C235 122.2(9) . .
C238 C237 C239 107.9(17) . .
C238 C237 C240 112.3(16) . .
C239 C237 C240 101.6(15) . .
C238 C237 C234 111.9(11) . .
C239 C237 C234 108.0(10) . .
C240 C237 C234 114.3(9) . .
C312 C311 C316 120.0 . .
C312 C311 C317 120.3(11) . .
C316 C311 C317 119.7(11) . .
C311 C312 C313 120.0 . .
C312 C313 C314 120.0 . .
C315 C314 C313 120.0 . .
C316 C315 C314 120.0 . .
C315 C316 C311 120.0 . .
C322 C321 C326 120.0 . .
C322 C321 C327 120.0(11) . .
C326 C321 C327 120.0(11) . .
C323 C322 C321 120.0 . .
C324 C323 C322 120.0 . .
C323 C324 C325 120.0 . .
C326 C325 C324 120.0 . .
C325 C326 C321 120.0 . .

loop_
_geom_bond_atom_site_label_1
_geom_bond_atom_site_label_2
_geom_bond_distance
_geom_bond_site_symmetry_2
W1 O3 1.638(8) .
W1 S1 2.360(3) 2_655
W1 S1 2.360(3) .
W1 S2 2.379(3) 2_655
W1 S2 2.379(3) .
W1B O3B 1.700(10) .
W1B S2 2.405(9) 2_655
W1B S2 2.406(9) .
W1B S1 2.408(9) 2_655
W1B S1 2.408(9) .
S1 C11 1.790(10) .
S2 C12 1.785(10) .
O1 C17 1.199(12) .
O2 C27 1.215(12) .
N1 C17 1.348(12) .
N1 C16 1.406(12) .
N2 C27 1.359(13) .
N2 C13 1.404(12) .
N3 C31 1.501(17) .
N3 C37 1.507(18) .
N3 C33 1.510(18) .
N3 C35 1.521(18) .
N4 C41 1.171(18) .
N5 C51 1.320(18) .
C11 C16 1.395(14) .
C11 C12 1.400(13) .
C12 C13 1.386(14) .
C13 C14 1.393(14) .
C14 C15 1.397(15) .
C15 C16 1.395(14) .
C17 C18 1.561(14) .
C18 C111 1.537(14) .
C18 C121 1.540(15) .
C18 C131 1.550(14) .
C27 C28 1.562(12) .
C28 C211 1.540(12) .
C28 C231 1.547(11) .
C28 C221 1.554(13) .
C31 C32 1.484(19) .
C33 C34 1.458(17) .
C35 C36 1.509(19) .
C37 C38 1.475(19) .
C41 C42 1.478(18) .
C51 C52 1.320(18) 2_656
C51 N5 1.321(18) 2_656
C111 C112 1.360(15) .
C111 C116 1.436(13) .
C112 C113 1.352(15) .
C113 C114 1.396(14) .
C114 C115 1.429(15) .
C114 C117 1.508(15) .
C115 C116 1.319(13) .
C117 C120 1.474(18) .
C117 C119 1.545(17) .
C117 C118 1.549(16) .
C121 C126 1.376(15) .
C121 C122 1.421(14) .
C122 C123 1.365(15) .
C123 C124 1.362(17) .
C124 C125 1.376(18) .
C124 C127 1.510(18) .
C125 C126 1.343(17) .
C127 C128 1.49(2) .
C127 C130 1.54(2) .
C127 C129 1.57(2) .
C131 C132 1.384(14) .
C131 C136 1.389(16) .
C132 C133 1.363(15) .
C133 C134 1.30(2) .
C134 C135 1.38(2) .
C134 C137 1.552(17) .
C135 C136 1.366(18) .
C137 C140 1.449(15) .
C137 C139 1.488(19) .
C137 C138 1.552(16) .
C211 C212 1.386(13) .
C211 C216 1.401(12) .
C212 C213 1.380(13) .
C213 C214 1.406(14) .
C214 C215 1.368(14) .
C214 C217 1.531(14) .
C215 C216 1.360(13) .
C217 C220 1.497(17) .
C217 C219 1.50(2) .
C217 C218 1.51(2) .
C221 C226 1.383(13) .
C221 C222 1.403(13) .
C222 C223 1.335(14) .
C223 C224 1.423(15) .
C224 C225 1.399(15) .
C224 C227 1.531(16) .
C225 C226 1.331(14) .
C227 C228 1.46(2) .
C227 C229 1.49(2) .
C227 C230 1.53(2) .
C231 C236 1.370(14) .
C231 C232 1.379(13) .
C232 C233 1.380(12) .
C233 C234 1.363(14) .
C234 C235 1.400(14) .
C234 C237 1.527(13) .
C235 C236 1.385(13) .
C237 C238 1.40(2) .
C237 C239 1.465(19) .
C237 C240 1.500(15) .
C311 C312 1.3900 .
C311 C316 1.3900 .
C311 C317 1.529(16) .
C312 C313 1.3900 .
C313 C314 1.3900 .
C314 C315 1.3900 .
C315 C316 1.3900 .
C321 C322 1.3900 .
C321 C326 1.3900 .
C321 C327 1.540(16) .
C322 C323 1.3900 .
C323 C324 1.3900 .
C324 C325 1.3900 .
C325 C326 1.3900 .
